data_4033387
loop_
_publ_author_name
'Nosood, Yazdanbakhsh L.'
'Ziyaei Halimehjani, Azim'
'Gonz\'alez, Florenci V'

_publ_section_title
;
 Regioselective Opening of Nitroepoxides with Unsymmetrical Diamines.
;
_journal_issue 3
_journal_name_full 'The Journal of organic chemistry'
_journal_page_first 1252
_journal_page_last 1258
_journal_paper_doi 10.1021/acs.joc.7b02795
_journal_volume 83
_journal_year 2018
_chemical_formula_moiety 'C16 H19 N3 O2, 2(Cl)'
_chemical_formula_sum 'C16 H19 Cl2 N3 O2'
_chemical_formula_weight 356.24
_space_group_crystal_system monoclinic
_space_group_IT_number 14
_space_group_name_Hall '-P 2ybc'
_space_group_name_H-M_alt 'P 1 21/c 1'
_symmetry_space_group_name_Hall '-P 2ybc'
_symmetry_space_group_name_H-M 'P 1 21/c 1'
_atom_sites_solution_hydrogens geom
_atom_sites_solution_primary iterative
_audit_creation_date 2017-10-06
_audit_creation_method
;
Olex2 1.2-alpha
(compiled 2016.12.12 svn.r3370 for OlexSys, GUI svn.r5273)
;
_cell_angle_alpha 90
_cell_angle_beta 107.8091(11)
_cell_angle_gamma 90
_cell_formula_units_Z 4
_cell_length_a 14.00669(15)
_cell_length_b 7.22338(7)
_cell_length_c 17.81970(18)
_cell_measurement_reflns_used 14982
_cell_measurement_temperature 199.95(10)
_cell_measurement_theta_max 73.2600
_cell_measurement_theta_min 5.1820
_cell_volume 1716.53(3)
_computing_cell_refinement 'CrysAlisPro 1.171.38.46 (Rigaku OD, 2015)'
_computing_data_collection 'CrysAlisPro 1.171.38.46 (Rigaku OD, 2015)'
_computing_data_reduction 'CrysAlisPro 1.171.38.46 (Rigaku OD, 2015)'
_computing_molecular_graphics 'Olex2 (Dolomanov et al., 2009)'
_computing_publication_material 'Olex2 (Dolomanov et al., 2009)'
_computing_structure_refinement 'ShelXL (Sheldrick, 2015)'
_computing_structure_solution 'olex2.solve (Bourhis et al., 2015)'
_diffrn_ambient_temperature 199.95(10)
_diffrn_detector_area_resol_mean 10.4051
_diffrn_detector_type Atlas
_diffrn_measured_fraction_theta_full 1.000
_diffrn_measured_fraction_theta_max 1.000
_diffrn_measurement_details
;
List of Runs (angles in degrees, time in seconds):

  # Type    Start    End  Width  t~exp~   \w     \q     \k     \f   Frames
--------------------------------------------------------------------------
  1  \w    -49.00  36.00   0.50    1.50    --  -40.19  37.00 -60.00  170
  2  \w   -116.00 -14.00   0.50    1.50    --  -40.19 -37.00-180.00  204
  3  \w    -50.00  35.00   0.50    1.50    --  -40.19  39.00 121.00  170
  4  \w   -116.00 -14.00   0.50    1.50    --  -40.19 -37.00   0.00  204
  5  \w   -114.00 -11.00   0.50    1.50    --  -40.19 -57.00 150.00  206
  6  \w     57.00 130.00   0.50    1.50    --   40.19 178.00 -90.00  146
  7  \w     94.00 178.00   0.50    5.00    --  107.12 125.00  30.00  168
  8  \w     32.00  98.00   0.50    5.00    --  107.12 -45.00 150.00  132
  9  \w     77.00 178.00   0.50    5.00    --  107.12  62.00-147.86  202
 10  \w     73.00 178.00   0.50    5.00    --  107.12  77.00-120.00  210
 11  \w     80.00 178.00   0.50    5.00    --  107.12  45.00-150.00  196
 12  \w     23.00 109.00   0.50    5.00    --  107.12 -94.00  60.00  172
 13  \w     75.00 178.00   0.50    5.00    --  107.12  68.00 152.94  206
 14  \w     73.00 178.00   0.50    5.00    --  107.12  77.00-180.00  210
 15  \w     78.00 178.00   0.50    5.00    --  107.12  52.00  -0.79  200
 16  \w     73.00 178.00   0.50    5.00    --  107.12  77.00-150.00  210
 17  \w     77.00 178.00   0.50    5.00    --  107.12  61.00-150.00  202
 18  \w     73.00 178.00   0.50    5.00    --  107.12  77.00 150.00  210
 19  \w     77.00 178.00   0.50    5.00    --  107.12  61.00-120.00  202
 20  \w     77.00 178.00   0.50    5.00    --  107.12  61.00-180.00  202
 21  \w     29.00  91.00   0.50    5.00    --  107.12 -30.00-120.00  124
 22  \w     80.00 178.00   0.50    5.00    --  107.12  45.00-120.00  196
 23  \w     80.00 178.00   0.50    5.00    --  107.12  45.00 -90.00  196
 24  \w     77.00 178.00   0.50    5.00    --  107.12  61.00 150.00  202
 25  \w     77.00 178.00   0.50    5.00    --  107.12  30.00-120.00  202
 26  \w     77.00 178.00   0.50    5.00    --  107.12  30.00 -60.00  202
 27  \w     32.00  98.00   0.50    5.00    --  107.12 -45.00  90.00  132
 28  \w     74.00 178.00   0.50    5.00    --  107.12  74.00-161.54  208
 29  \w     77.00 178.00   0.50    5.00    --  107.12  60.00-133.42  202
 30  \w   -114.00 -11.00   0.50    1.50    --  -40.19 -57.00 -60.00  206
 31  \w   -119.00 -33.00   0.50    1.50    --  -40.19 -77.00  90.00  172
 32  \w     57.00 130.00   0.50    1.50    --   40.19 178.00 120.00  146
;
_diffrn_measurement_device 'four-circle diffractometer'
_diffrn_measurement_device_type 'SuperNova, Dual, Cu at zero, Atlas'
_diffrn_measurement_method '\w scans'
_diffrn_radiation_type CuK\a
_diffrn_radiation_wavelength 1.54184
_diffrn_reflns_av_R_equivalents 0.0424
_diffrn_reflns_av_unetI/netI 0.0172
_diffrn_reflns_Laue_measured_fraction_full 1.000
_diffrn_reflns_Laue_measured_fraction_max 1.000
_diffrn_reflns_limit_h_max 16
_diffrn_reflns_limit_h_min -16
_diffrn_reflns_limit_k_max 8
_diffrn_reflns_limit_k_min -8
_diffrn_reflns_limit_l_max 21
_diffrn_reflns_limit_l_min -21
_diffrn_reflns_number 28419
_diffrn_reflns_point_group_measured_fraction_full 1.000
_diffrn_reflns_point_group_measured_fraction_max 1.000
_diffrn_reflns_theta_full 66.601
_diffrn_reflns_theta_max 66.601
_diffrn_reflns_theta_min 5.214
_exptl_absorpt_coefficient_mu 3.509
_exptl_absorpt_correction_T_max 1.000
_exptl_absorpt_correction_T_min 0.483
_exptl_absorpt_correction_type gaussian
_exptl_absorpt_process_details
;
CrysAlisPro 1.171.38.46 (Rigaku Oxford Diffraction, 2015)
Numerical absorption correction based on gaussian integration over
            a multifaceted crystal model
Empirical absorption correction using spherical harmonics,
 implemented in SCALE3 ABSPACK scaling algorithm.
;
_exptl_crystal_colour 'clear light colourless'
_exptl_crystal_colour_lustre clear
_exptl_crystal_colour_modifier light
_exptl_crystal_colour_primary colourless
_exptl_crystal_density_diffrn 1.378
_exptl_crystal_density_method 'not measured'
_exptl_crystal_description needle
_exptl_crystal_F_000 744
_exptl_crystal_size_max 0.701
_exptl_crystal_size_mid 0.17
_exptl_crystal_size_min 0.028
_refine_diff_density_max 0.893
_refine_diff_density_min -0.657
_refine_diff_density_rms 0.080
_refine_ls_extinction_method none
_refine_ls_goodness_of_fit_ref 1.038
_refine_ls_hydrogen_treatment constr
_refine_ls_matrix_type full
_refine_ls_number_parameters 209
_refine_ls_number_reflns 3035
_refine_ls_number_restraints 0
_refine_ls_restrained_S_all 1.038
_refine_ls_R_factor_all 0.0543
_refine_ls_R_factor_gt 0.0525
_refine_ls_shift/su_max 0.000
_refine_ls_shift/su_mean 0.000
_refine_ls_structure_factor_coef Fsqd
_refine_ls_weighting_details 'w=1/[\s^2^(Fo^2^)+(0.1029P)^2^+1.9345P] where P=(Fo^2^+2Fc^2^)/3'
_refine_ls_weighting_scheme calc
_refine_ls_wR_factor_gt 0.1552
_refine_ls_wR_factor_ref 0.1581
_reflns_Friedel_coverage 0.000
_reflns_number_gt 2873
_reflns_number_total 3035
_reflns_threshold_expression 'I > 2\s(I)'
_cod_data_source_file jo7b02795_si_002.cif
_cod_data_source_block str2012_cmpd_4f
_cod_depositor_comments 'Adding full bibliography for 4033385--4033387.cif.'
_cod_database_code 4033387
_shelx_shelxl_version_number 2014/7
_shelx_space_group_comment
;
The symmetry employed for this shelxl refinement is uniquely defined
by the following loop, which should always be used as a source of
symmetry information in preference to the above space-group names.
They are only intended as comments.
;
_olex2_refinement_description
;
1. Fixed Uiso
 At 1.2 times of:
  All C(H) groups, All C(H,H) groups, All N(H,H) groups
 At 1.5 times of:
  All C(H,H,H) groups
2.a Ternary CH refined with riding coordinates:
 C13(H13), C18(H18)
2.b Secondary CH2 refined with riding coordinates:
 N3(H3A,H3B), C4(H4A,H4B), N14(H14A,H14B)
2.c Aromatic/amide H refined with riding coordinates:
 C6(H6), C9(H9), C11(H11), C12(H12), C15(H15), C16(H16), C17(H17), C1B(H1B)
2.d Idealised Me refined as rotating group:
 C1C(H1CA,H1CB,H1CC)
;
_olex2_submission_special_instructions 'No special instructions were received'
_oxdiff_exptl_absorpt_empirical_details
;
Empirical correction (ABSPACK) includes:
- Absorption correction using spherical harmonics
- Frame scaling
- Detector area scaling
;

loop_
_space_group_symop_operation_xyz
'x, y, z'
'-x, y+1/2, -z+1/2'
'-x, -y, -z'
'x, -y-1/2, z-1/2'

loop_
_atom_site_label
_atom_site_type_symbol
_atom_site_fract_x
_atom_site_fract_y
_atom_site_fract_z
_atom_site_U_iso_or_equiv
_atom_site_adp_type
_atom_site_occupancy
_atom_site_site_symmetry_order
_atom_site_calc_flag
_atom_site_refinement_flags_posn
O2 O 0.1787(2) 0.7456(4) 0.64527(16) 0.0652(8) Uani 1 1 d .
N3 N 0.25886(15) -0.0093(3) 0.31981(12) 0.0240(4) Uani 1 1 d .
H3A H 0.2915 -0.1178 0.3364 0.029 Uiso 1 1 calc R
H3B H 0.1946 -0.0382 0.2918 0.029 Uiso 1 1 calc R
C4 C 0.19367(15) 0.4027(3) 0.32580(11) 0.0139(4) Uani 1 1 d .
H4A H 0.2618 0.4498 0.3533 0.017 Uiso 1 1 calc R
H4B H 0.1456 0.5035 0.3252 0.017 Uiso 1 1 calc R
N5 N 0.1960(2) 0.7072(4) 0.58402(14) 0.0412(6) Uani 1 1 d .
C6 C 0.32444(19) 0.3229(4) 0.18156(14) 0.0299(6) Uani 1 1 d .
H6 H 0.3060 0.4416 0.1588 0.036 Uiso 1 1 calc R
C7 C 0.27547(18) 0.2514(3) 0.23273(13) 0.0231(5) Uani 1 1 d .
O8 O 0.2409(3) 0.8093(4) 0.55189(16) 0.0751(9) Uani 1 1 d .
C9 C 0.18754(19) 0.4763(3) 0.48205(14) 0.0265(5) Uani 1 1 d .
H9 H 0.2311 0.5513 0.4633 0.032 Uiso 1 1 calc R
C10 C 0.14966(18) 0.3119(3) 0.44479(14) 0.0243(5) Uani 1 1 d .
C11 C 0.3989(2) 0.2253(4) 0.16329(16) 0.0351(6) Uani 1 1 d .
H11 H 0.4308 0.2765 0.1281 0.042 Uiso 1 1 calc R
C12 C 0.0628(2) 0.2600(4) 0.54123(17) 0.0373(7) Uani 1 1 d .
H12 H 0.0210 0.1840 0.5615 0.045 Uiso 1 1 calc R
C13 C 0.17192(18) 0.2433(3) 0.37158(14) 0.0222(5) Uani 1 1 d .
H13 H 0.1099 0.1814 0.3376 0.027 Uiso 1 1 calc R
N14 N 0.18759(19) 0.3568(4) 0.24250(14) 0.0382(6) Uani 1 1 d .
H14A H 0.1812 0.4643 0.2147 0.046 Uiso 1 1 calc R
H14B H 0.1310 0.2891 0.2209 0.046 Uiso 1 1 calc R
C15 C 0.4272(2) 0.0523(5) 0.19630(17) 0.0408(7) Uani 1 1 d .
H15 H 0.4780 -0.0160 0.1834 0.049 Uiso 1 1 calc R
C16 C 0.0874(2) 0.2038(4) 0.47499(16) 0.0329(6) Uani 1 1 d .
H16 H 0.0615 0.0904 0.4499 0.040 Uiso 1 1 calc R
C17 C 0.0985(2) 0.4252(4) 0.57791(14) 0.0321(6) Uani 1 1 d .
H17 H 0.0810 0.4660 0.6226 0.038 Uiso 1 1 calc R
C18 C 0.25597(18) 0.0974(3) 0.39216(14) 0.0248(5) Uani 1 1 d .
H18 H 0.2372 0.0056 0.4272 0.030 Uiso 1 1 calc R
C19 C 0.16018(19) 0.5284(4) 0.54753(14) 0.0285(5) Uani 1 1 d .
C1A C 0.30557(17) 0.0781(3) 0.26551(13) 0.0244(5) Uani 1 1 d .
C1B C 0.3810(2) -0.0201(4) 0.24817(16) 0.0345(6) Uani 1 1 d .
H1B H 0.4010 -0.1373 0.2719 0.041 Uiso 1 1 calc R
C1C C 0.3600(2) 0.1648(4) 0.43734(16) 0.0341(6) Uani 1 1 d .
H1CA H 0.4067 0.0601 0.4483 0.051 Uiso 1 1 calc GR
H1CB H 0.3588 0.2208 0.4871 0.051 Uiso 1 1 calc GR
H1CC H 0.3819 0.2572 0.4058 0.051 Uiso 1 1 calc GR
Cl1 Cl 0.37702(4) -0.34834(8) 0.39694(4) 0.0334(2) Uani 1 1 d .
Cl0A Cl 0.06737(4) -0.23390(9) 0.30211(4) 0.0345(2) Uani 1 1 d .

loop_
_atom_site_aniso_label
_atom_site_aniso_U_11
_atom_site_aniso_U_22
_atom_site_aniso_U_33
_atom_site_aniso_U_23
_atom_site_aniso_U_13
_atom_site_aniso_U_12
O2 0.100(2) 0.0544(16) 0.0547(15) -0.0294(12) 0.0442(15) -0.0120(14)
N3 0.0280(10) 0.0160(10) 0.0308(10) -0.0003(8) 0.0133(8) -0.0005(8)
C4 0.0198(10) 0.0072(9) 0.0167(9) 0.0021(7) 0.0085(8) 0.0026(7)
N5 0.0609(16) 0.0313(13) 0.0345(12) -0.0087(10) 0.0194(11) -0.0007(12)
C6 0.0293(13) 0.0333(14) 0.0268(12) 0.0053(10) 0.0082(10) -0.0008(11)
C7 0.0248(12) 0.0234(12) 0.0210(11) -0.0016(9) 0.0070(9) -0.0030(9)
O8 0.139(3) 0.0412(14) 0.0625(16) -0.0227(12) 0.0570(18) -0.0391(17)
C9 0.0332(13) 0.0215(12) 0.0281(12) 0.0004(10) 0.0142(10) -0.0006(10)
C10 0.0293(12) 0.0192(11) 0.0261(11) 0.0023(9) 0.0109(9) 0.0026(10)
C11 0.0306(14) 0.0493(18) 0.0296(13) 0.0053(12) 0.0154(11) -0.0018(12)
C12 0.0448(17) 0.0361(16) 0.0381(15) 0.0055(12) 0.0233(13) -0.0056(12)
C13 0.0273(12) 0.0158(11) 0.0255(11) 0.0003(9) 0.0110(10) -0.0024(9)
N14 0.0448(14) 0.0383(14) 0.0332(12) 0.0049(10) 0.0142(10) 0.0054(10)
C15 0.0354(15) 0.0513(19) 0.0420(15) 0.0067(13) 0.0213(12) 0.0115(13)
C16 0.0411(14) 0.0243(13) 0.0377(14) -0.0015(11) 0.0185(11) -0.0067(11)
C17 0.0382(14) 0.0369(15) 0.0252(12) 0.0044(11) 0.0159(11) 0.0084(11)
C18 0.0340(13) 0.0176(11) 0.0255(11) 0.0022(9) 0.0133(10) 0.0017(9)
C19 0.0369(14) 0.0230(12) 0.0254(12) -0.0021(10) 0.0090(10) 0.0034(10)
C1A 0.0258(12) 0.0240(12) 0.0250(11) -0.0013(9) 0.0100(9) -0.0023(9)
C1B 0.0349(14) 0.0341(15) 0.0390(14) 0.0052(11) 0.0179(11) 0.0090(11)
C1C 0.0374(14) 0.0282(14) 0.0321(13) 0.0004(11) 0.0038(11) 0.0056(11)
Cl1 0.0306(4) 0.0219(4) 0.0501(4) 0.0066(2) 0.0162(3) 0.0006(2)
Cl0A 0.0275(4) 0.0237(4) 0.0546(4) -0.0002(2) 0.0161(3) 0.0010(2)

loop_
_atom_type_symbol
_atom_type_description
_atom_type_scat_dispersion_real
_atom_type_scat_dispersion_imag
_atom_type_scat_source
C C 0.0181 0.0091 'International Tables Vol C Tables 4.2.6.8 and 6.1.1.4'
H H 0.0000 0.0000 'International Tables Vol C Tables 4.2.6.8 and 6.1.1.4'
Cl Cl 0.3639 0.7018 'International Tables Vol C Tables 4.2.6.8 and 6.1.1.4'
N N 0.0311 0.0180 'International Tables Vol C Tables 4.2.6.8 and 6.1.1.4'
O O 0.0492 0.0322 'International Tables Vol C Tables 4.2.6.8 and 6.1.1.4'

loop_
_exptl_crystal_face_index_h
_exptl_crystal_face_index_k
_exptl_crystal_face_index_l
_exptl_crystal_face_perp_dist
9 0 0 0.0142
-9 0 0 0.0142
1 -4 -4 0.3197
4 0 -11 0.0833
2 3 -9 0.1532
-3 -2 11 0.1743
-4 0 11 0.0800

loop_
_geom_angle_atom_site_label_1
_geom_angle_atom_site_label_2
_geom_angle_atom_site_label_3
_geom_angle
C1A N3 C18 118.48(18)
C13 C4 N14 114.25(19)
O2 N5 C19 117.6(3)
O8 N5 O2 123.7(3)
O8 N5 C19 118.7(2)
C11 C6 C7 121.6(3)
C6 C7 N14 118.1(2)
C1A C7 C6 117.4(2)
C1A C7 N14 124.2(2)
C10 C9 C19 118.2(2)
C9 C10 C13 123.0(2)
C9 C10 C16 119.2(2)
C16 C10 C13 117.8(2)
C6 C11 C15 120.0(2)
C17 C12 C16 120.5(2)
C4 C13 C10 110.35(18)
C4 C13 C18 112.89(19)
C10 C13 C18 111.28(19)
C4 N14 C7 115.27(19)
C1B C15 C11 119.5(3)
C12 C16 C10 120.7(3)
C19 C17 C12 117.7(2)
N3 C18 C13 111.32(19)
N3 C18 C1C 110.2(2)
C1C C18 C13 116.7(2)
C9 C19 N5 117.9(2)
C17 C19 N5 118.4(2)
C17 C19 C9 123.6(2)
C7 C1A N3 121.7(2)
C1B C1A N3 116.9(2)
C1B C1A C7 121.4(2)
C15 C1B C1A 120.1(3)

loop_
_geom_bond_atom_site_label_1
_geom_bond_atom_site_label_2
_geom_bond_distance
O2 N5 1.220(3)
N3 C18 1.513(3)
N3 C1A 1.466(3)
C4 C13 1.496(3)
C4 N14 1.498(3)
N5 O8 1.220(4)
N5 C19 1.463(4)
C6 C7 1.397(3)
C6 C11 1.377(4)
C7 N14 1.502(3)
C7 C1A 1.391(3)
C9 C10 1.384(4)
C9 C19 1.387(3)
C10 C13 1.515(3)
C10 C16 1.396(4)
C11 C15 1.387(4)
C12 C16 1.387(4)
C12 C17 1.379(4)
C13 C18 1.538(3)
C15 C1B 1.383(4)
C17 C19 1.372(4)
C18 C1C 1.514(4)
C1A C1B 1.383(4)
